data_4065836
loop_
_publ_author_name
'Bonello, Owen'
'Jones, Cameron'
'Stasch, Andreas'
'Woodul, William D.'

_publ_section_title
;
 Group 2 and 12 Metal Gallyl Complexes Containing Unsupported Ga&#x2212;M
 Covalent Bonds (M = Mg, Ca, Sr, Ba, Zn, Cd)&#x2020;
;
_journal_issue 21
_journal_name_full Organometallics
_journal_page_first 4914
_journal_paper_doi 10.1021/om1001606
_journal_volume 29
_journal_year 2010
_chemical_formula_sum 'C64 H104 Ca Ga2 N8'
_chemical_formula_weight 1165.07
_chemical_name_systematic
; 
 ? 
;
_space_group_IT_number 14
_symmetry_cell_setting monoclinic
_symmetry_space_group_name_Hall '-P 2ybc'
_symmetry_space_group_name_H-M 'P 1 21/c 1'
_atom_sites_solution_hydrogens geom
_atom_sites_solution_primary direct
_atom_sites_solution_secondary difmap
_audit_creation_method SHELXL-97
_cell_angle_alpha 90.00
_cell_angle_beta 95.48(3)
_cell_angle_gamma 90.00
_cell_formula_units_Z 4
_cell_length_a 21.835(4)
_cell_length_b 14.049(3)
_cell_length_c 21.549(4)
_cell_measurement_temperature 123(2)
_cell_volume 6580(2)
_computing_structure_refinement 'SHELXL-97 (Sheldrick, 1997)'
_computing_structure_solution 'SHELXS-97 (Sheldrick, 1990)'
_diffrn_ambient_temperature 123(2)
_diffrn_measured_fraction_theta_full 0.998
_diffrn_measured_fraction_theta_max 0.998
_diffrn_measurement_device_type 'Nonius Kappa CCD'
_diffrn_radiation_monochromator graphite
_diffrn_radiation_source 'fine-focus sealed tube'
_diffrn_radiation_type MoK\a
_diffrn_radiation_wavelength 0.71073
_diffrn_reflns_av_R_equivalents 0.0613
_diffrn_reflns_av_sigmaI/netI 0.0798
_diffrn_reflns_limit_h_max 26
_diffrn_reflns_limit_h_min -26
_diffrn_reflns_limit_k_max 17
_diffrn_reflns_limit_k_min -17
_diffrn_reflns_limit_l_max 26
_diffrn_reflns_limit_l_min -26
_diffrn_reflns_number 24843
_diffrn_reflns_theta_full 26.00
_diffrn_reflns_theta_max 26.00
_diffrn_reflns_theta_min 2.92
_exptl_absorpt_coefficient_mu 0.939
_exptl_absorpt_correction_T_max 0.911
_exptl_absorpt_correction_T_min 0.721
_exptl_absorpt_correction_type multi-scan
_exptl_absorpt_process_details 'Sortav (Blessing, 1995)'
_exptl_crystal_colour orange
_exptl_crystal_density_diffrn 1.176
_exptl_crystal_density_method 'not measured'
_exptl_crystal_description block
_exptl_crystal_F_000 2504
_exptl_crystal_size_max 0.40
_exptl_crystal_size_mid 0.15
_exptl_crystal_size_min 0.10
_refine_diff_density_max 1.134
_refine_diff_density_min -0.393
_refine_diff_density_rms 0.079
_refine_ls_extinction_method none
_refine_ls_goodness_of_fit_ref 1.031
_refine_ls_hydrogen_treatment constr
_refine_ls_matrix_type full
_refine_ls_number_parameters 700
_refine_ls_number_reflns 12905
_refine_ls_number_restraints 6
_refine_ls_restrained_S_all 1.036
_refine_ls_R_factor_all 0.0955
_refine_ls_R_factor_gt 0.0524
_refine_ls_shift/su_max 0.001
_refine_ls_shift/su_mean 0.000
_refine_ls_structure_factor_coef Fsqd
_refine_ls_weighting_details 'calc w=1/[\s^2^(Fo^2^)+(0.0739P)^2^+0.7121P] where P=(Fo^2^+2Fc^2^)/3'
_refine_ls_weighting_scheme calc
_refine_ls_wR_factor_gt 0.1245
_refine_ls_wR_factor_ref 0.1417
_reflns_number_gt 8577
_reflns_number_total 12905
_reflns_threshold_expression >2sigma(I)
_cod_data_source_file om1001606_si_002.cif
_cod_data_source_block compound8
_cod_original_sg_symbol_H-M P2(1)/c
_cod_database_code 4065836

loop_
_symmetry_equiv_pos_as_xyz
'x, y, z'
'-x, y+1/2, -z+1/2'
'-x, -y, -z'
'x, -y-1/2, z-1/2'

loop_
_atom_site_label
_atom_site_type_symbol
_atom_site_fract_x
_atom_site_fract_y
_atom_site_fract_z
_atom_site_U_iso_or_equiv
_atom_site_adp_type
_atom_site_occupancy
_atom_site_symmetry_multiplicity
_atom_site_calc_flag
_atom_site_refinement_flags
Ga1 Ga 0.138342(15) 0.10386(3) 0.229267(14) 0.02296(11) Uani 1 1 d .
Ca1 Ca 0.24715(3) 0.26290(5) 0.24656(3) 0.02445(17) Uani 1 1 d .
N1 N 0.10105(11) 0.01230(18) 0.28118(11) 0.0255(6) Uani 1 1 d .
C1 C 0.05871(14) -0.0454(2) 0.24676(14) 0.0279(8) Uani 1 1 d .
H1 H 0.0364 -0.0934 0.2660 0.033 Uiso 1 1 calc R
Ga2 Ga 0.354648(15) 0.41783(3) 0.265270(15) 0.02471(11) Uani 1 1 d .
N2 N 0.08563(11) 0.04393(18) 0.16277(11) 0.0237(6) Uani 1 1 d .
C2 C 0.05073(14) -0.0301(2) 0.18501(14) 0.0285(8) Uani 1 1 d .
H2 H 0.0232 -0.0672 0.1581 0.034 Uiso 1 1 calc R
N3 N 0.40163(11) 0.47991(19) 0.33441(11) 0.0272(6) Uani 1 1 d .
C3 C 0.10435(15) 0.0046(2) 0.34734(14) 0.0311(8) Uani 1 1 d .
N4 N 0.39182(11) 0.51355(18) 0.21621(11) 0.0261(6) Uani 1 1 d .
C4 C 0.15359(17) -0.0435(3) 0.37914(16) 0.0422(10) Uani 1 1 d .
N5 N 0.24920(13) 0.2547(2) 0.36504(12) 0.0385(8) Uani 1 1 d .
C5 C 0.1569(2) -0.0468(3) 0.44500(18) 0.0611(13) Uani 1 1 d .
H5 H 0.1900 -0.0793 0.4677 0.073 Uiso 1 1 calc R
N6 N 0.17605(13) 0.4000(2) 0.27760(14) 0.0392(8) Uani 1 1 d .
C6 C 0.1133(2) -0.0043(4) 0.47606(18) 0.0677(15) Uani 1 1 d .
H6 H 0.1164 -0.0069 0.5203 0.081 Uiso 1 1 calc R
N7 N 0.32554(13) 0.1380(2) 0.21575(14) 0.0401(8) Uani 1 1 d .
C7 C 0.0648(2) 0.0422(3) 0.44469(17) 0.0534(12) Uani 1 1 d .
H7 H 0.0346 0.0708 0.4676 0.064 Uiso 1 1 calc R
N8 N 0.24693(12) 0.2781(2) 0.12808(12) 0.0332(7) Uani 1 1 d .
C8 C 0.05886(17) 0.0487(3) 0.37984(15) 0.0366(9) Uani 1 1 d .
C9 C 0.20194(17) -0.0917(3) 0.34413(19) 0.0522(11) Uani 1 1 d .
H9 H 0.2065 -0.0519 0.3064 0.063 Uiso 1 1 calc R
C10 C 0.2661(2) -0.0980(4) 0.3797(3) 0.0831(17) Uani 1 1 d .
H10A H 0.2796 -0.0343 0.3936 0.125 Uiso 1 1 calc R
H10B H 0.2952 -0.1240 0.3522 0.125 Uiso 1 1 calc R
H10C H 0.2646 -0.1397 0.4160 0.125 Uiso 1 1 calc R
C11 C 0.1811(2) -0.1893(3) 0.3204(2) 0.0669(13) Uani 1 1 d .
H11A H 0.1744 -0.2306 0.3558 0.100 Uiso 1 1 calc R
H11B H 0.2127 -0.2172 0.2966 0.100 Uiso 1 1 calc R
H11C H 0.1425 -0.1831 0.2933 0.100 Uiso 1 1 calc R
C12 C 0.00552(17) 0.1015(2) 0.34510(17) 0.0401(9) Uani 1 1 d .
H12 H -0.0014 0.0736 0.3023 0.048 Uiso 1 1 calc R
C13 C -0.0549(2) 0.0943(3) 0.3753(2) 0.0700(15) Uani 1 1 d .
H13A H -0.0664 0.0272 0.3787 0.105 Uiso 1 1 calc R
H13B H -0.0873 0.1282 0.3496 0.105 Uiso 1 1 calc R
H13C H -0.0497 0.1228 0.4170 0.105 Uiso 1 1 calc R
C14 C 0.02126(19) 0.2066(3) 0.33818(19) 0.0529(11) Uani 1 1 d .
H14A H 0.0326 0.2342 0.3795 0.079 Uiso 1 1 calc R
H14B H -0.0146 0.2403 0.3180 0.079 Uiso 1 1 calc R
H14C H 0.0559 0.2128 0.3127 0.079 Uiso 1 1 calc R
C15 C 0.07796(13) 0.0625(2) 0.09774(13) 0.0217(7) Uani 1 1 d .
C16 C 0.09940(14) -0.0027(2) 0.05511(14) 0.0272(7) Uani 1 1 d .
C17 C 0.09174(15) 0.0196(2) -0.00836(14) 0.0313(8) Uani 1 1 d .
H17 H 0.1050 -0.0246 -0.0377 0.038 Uiso 1 1 calc R
C18 C 0.06549(15) 0.1037(2) -0.02936(14) 0.0294(8) Uani 1 1 d .
H18 H 0.0616 0.1180 -0.0726 0.035 Uiso 1 1 calc R
C19 C 0.04469(14) 0.1678(2) 0.01269(14) 0.0280(7) Uani 1 1 d .
H19 H 0.0268 0.2261 -0.0022 0.034 Uiso 1 1 calc R
C20 C 0.04952(13) 0.1485(2) 0.07619(14) 0.0247(7) Uani 1 1 d .
C21 C 0.13161(16) -0.0938(2) 0.07742(15) 0.0344(8) Uani 1 1 d .
H21 H 0.1107 -0.1175 0.1137 0.041 Uiso 1 1 calc R
C22 C 0.19731(18) -0.0725(3) 0.1009(2) 0.0593(12) Uani 1 1 d .
H22A H 0.2200 -0.0529 0.0659 0.089 Uiso 1 1 calc R
H22B H 0.2164 -0.1296 0.1203 0.089 Uiso 1 1 calc R
H22C H 0.1983 -0.0211 0.1317 0.089 Uiso 1 1 calc R
C23 C 0.12825(16) -0.1733(2) 0.02909(16) 0.0415(9) Uani 1 1 d .
H23A H 0.0860 -0.1785 0.0094 0.062 Uiso 1 1 calc R
H23B H 0.1404 -0.2336 0.0495 0.062 Uiso 1 1 calc R
H23C H 0.1561 -0.1588 -0.0027 0.062 Uiso 1 1 calc R
C24 C 0.02409(15) 0.2173(2) 0.12201(14) 0.0314(8) Uani 1 1 d .
H24 H 0.0559 0.2231 0.1584 0.038 Uiso 1 1 calc R
C25 C 0.01215(17) 0.3177(2) 0.09638(16) 0.0424(9) Uani 1 1 d .
H25A H 0.0493 0.3417 0.0795 0.064 Uiso 1 1 calc R
H25B H 0.0013 0.3597 0.1300 0.064 Uiso 1 1 calc R
H25C H -0.0218 0.3160 0.0632 0.064 Uiso 1 1 calc R
C26 C -0.03423(16) 0.1772(3) 0.14697(16) 0.0435(10) Uani 1 1 d .
H26A H -0.0665 0.1697 0.1124 0.065 Uiso 1 1 calc R
H26B H -0.0484 0.2210 0.1779 0.065 Uiso 1 1 calc R
H26C H -0.0250 0.1151 0.1664 0.065 Uiso 1 1 calc R
C27 C 0.43452(15) 0.5571(2) 0.31509(15) 0.0337(8) Uani 1 1 d .
H27 H 0.4589 0.5960 0.3438 0.040 Uiso 1 1 calc R
C28 C 0.42980(16) 0.5738(3) 0.25325(16) 0.0379(9) Uani 1 1 d .
H28 H 0.4515 0.6245 0.2359 0.045 Uiso 1 1 calc R
C29 C 0.40906(14) 0.4584(2) 0.39970(13) 0.0249(7) Uani 1 1 d .
C30 C 0.44521(14) 0.3797(2) 0.42061(14) 0.0271(7) Uani 1 1 d .
C31 C 0.45400(16) 0.3625(3) 0.48413(15) 0.0369(9) Uani 1 1 d .
H31 H 0.4788 0.3102 0.4990 0.044 Uiso 1 1 calc R
C32 C 0.42740(17) 0.4196(3) 0.52619(15) 0.0402(9) Uani 1 1 d .
H32 H 0.4345 0.4070 0.5696 0.048 Uiso 1 1 calc R
C33 C 0.39062(16) 0.4945(3) 0.50544(15) 0.0372(9) Uani 1 1 d .
H33 H 0.3716 0.5324 0.5347 0.045 Uiso 1 1 calc R
C34 C 0.38066(15) 0.5159(2) 0.44193(14) 0.0300(8) Uani 1 1 d .
C35 C 0.47453(16) 0.3165(3) 0.37507(16) 0.0388(9) Uani 1 1 d .
H35 H 0.4434 0.3074 0.3384 0.047 Uiso 1 1 calc R
C36 C 0.53056(18) 0.3637(3) 0.35077(19) 0.0583(12) Uani 1 1 d .
H36A H 0.5185 0.4252 0.3319 0.087 Uiso 1 1 calc R
H36B H 0.5467 0.3225 0.3194 0.087 Uiso 1 1 calc R
H36C H 0.5624 0.3736 0.3854 0.087 Uiso 1 1 calc R
C37 C 0.49172(19) 0.2184(3) 0.39997(18) 0.0542(11) Uani 1 1 d .
H37A H 0.5251 0.2238 0.4336 0.081 Uiso 1 1 calc R
H37B H 0.5053 0.1791 0.3663 0.081 Uiso 1 1 calc R
H37C H 0.4559 0.1888 0.4162 0.081 Uiso 1 1 calc R
C38 C 0.34138(17) 0.6021(2) 0.42053(17) 0.0387(9) Uani 1 1 d .
H38 H 0.3351 0.6014 0.3740 0.046 Uiso 1 1 calc R
C39 C 0.37536(18) 0.6931(3) 0.4411(2) 0.0598(12) Uani 1 1 d .
H39A H 0.3783 0.6980 0.4866 0.090 Uiso 1 1 calc R
H39B H 0.3529 0.7481 0.4226 0.090 Uiso 1 1 calc R
H39C H 0.4168 0.6917 0.4272 0.090 Uiso 1 1 calc R
C40 C 0.27807(17) 0.6034(3) 0.4458(2) 0.0569(12) Uani 1 1 d .
H40A H 0.2567 0.5433 0.4353 0.085 Uiso 1 1 calc R
H40B H 0.2538 0.6565 0.4270 0.085 Uiso 1 1 calc R
H40C H 0.2833 0.6112 0.4912 0.085 Uiso 1 1 calc R
C41 C 0.38817(15) 0.5257(2) 0.15056(15) 0.0323(8) Uani 1 1 d .
C42 C 0.34461(17) 0.5876(3) 0.12092(18) 0.0470(11) Uani 1 1 d .
C43 C 0.3434(2) 0.5985(4) 0.0559(2) 0.0677(15) Uani 1 1 d .
H43 H 0.3142 0.6404 0.0349 0.081 Uiso 1 1 calc R
C44 C 0.3836(2) 0.5499(4) 0.0223(2) 0.0747(16) Uani 1 1 d .
H44 H 0.3824 0.5595 -0.0214 0.090 Uiso 1 1 calc R
C45 C 0.4249(2) 0.4880(3) 0.05085(18) 0.0592(13) Uani 1 1 d .
H45 H 0.4515 0.4532 0.0267 0.071 Uiso 1 1 calc R
C46 C 0.42895(18) 0.4749(3) 0.11636(16) 0.0412(9) Uani 1 1 d .
C47 C 0.29976(17) 0.6397(3) 0.1572(2) 0.0563(12) Uani 1 1 d .
H47 H 0.2962 0.6027 0.1964 0.068 Uiso 1 1 calc R
C48 C 0.3231(2) 0.7399(3) 0.1768(2) 0.0737(14) Uani 1 1 d .
H48A H 0.3616 0.7344 0.2038 0.111 Uiso 1 1 calc R
H48B H 0.2922 0.7721 0.1995 0.111 Uiso 1 1 calc R
H48C H 0.3302 0.7769 0.1396 0.111 Uiso 1 1 calc R
C49 C 0.23541(19) 0.6483(3) 0.1241(3) 0.0831(17) Uani 1 1 d .
H49A H 0.2365 0.6892 0.0874 0.125 Uiso 1 1 calc R
H49B H 0.2079 0.6762 0.1525 0.125 Uiso 1 1 calc R
H49C H 0.2203 0.5850 0.1110 0.125 Uiso 1 1 calc R
C50 C 0.4765(2) 0.4083(3) 0.14776(19) 0.0547(12) Uani 1 1 d .
H50 H 0.4626 0.3907 0.1891 0.066 Uiso 1 1 calc R
C51 C 0.5376(2) 0.4535(3) 0.1596(2) 0.0875(17) Uani 1 1 d .
H51A H 0.5545 0.4658 0.1198 0.131 Uiso 1 1 calc R
H51B H 0.5653 0.4110 0.1851 0.131 Uiso 1 1 calc R
H51C H 0.5335 0.5138 0.1818 0.131 Uiso 1 1 calc R
C52 C 0.4822(2) 0.3167(3) 0.1114(3) 0.0925(18) Uani 1 1 d U
H52A H 0.5118 0.3258 0.0805 0.139 Uiso 1 1 calc R
H52B H 0.4420 0.2998 0.0902 0.139 Uiso 1 1 calc R
H52C H 0.4965 0.2655 0.1401 0.139 Uiso 1 1 calc R
C53 C 0.31113(18) 0.2439(3) 0.39458(17) 0.0573(12) Uani 1 1 d .
H53A H 0.3111 0.2529 0.4397 0.086 Uiso 1 1 calc R
H53B H 0.3380 0.2915 0.3779 0.086 Uiso 1 1 calc R
H53C H 0.3263 0.1800 0.3862 0.086 Uiso 1 1 calc R
C54 C 0.20927(19) 0.1825(3) 0.38743(15) 0.0550(12) Uani 1 1 d .
H54A H 0.2239 0.1193 0.3765 0.083 Uiso 1 1 calc R
H54B H 0.1672 0.1919 0.3681 0.083 Uiso 1 1 calc R
H54C H 0.2096 0.1876 0.4328 0.083 Uiso 1 1 calc R
C55 C 0.2266(2) 0.3519(3) 0.38163(17) 0.0538(12) Uani 1 1 d .
H55A H 0.2195 0.3524 0.4263 0.065 Uiso 1 1 calc R
H55B H 0.2591 0.3993 0.3756 0.065 Uiso 1 1 calc R
C56 C 0.16876(18) 0.3812(3) 0.34400(18) 0.0488(11) Uani 1 1 d .
H56A H 0.1377 0.3305 0.3466 0.059 Uiso 1 1 calc R
H56B H 0.1528 0.4395 0.3627 0.059 Uiso 1 1 calc R
C57 C 0.19835(18) 0.4976(3) 0.2706(2) 0.0529(11) Uani 1 1 d .
H57A H 0.2050 0.5091 0.2268 0.079 Uiso 1 1 calc R
H57B H 0.2372 0.5062 0.2967 0.079 Uiso 1 1 calc R
H57C H 0.1677 0.5427 0.2834 0.079 Uiso 1 1 calc R
C58 C 0.11546(17) 0.3927(3) 0.24129(19) 0.0524(11) Uani 1 1 d .
H58A H 0.0991 0.3283 0.2452 0.079 Uiso 1 1 calc R
H58B H 0.1199 0.4063 0.1973 0.079 Uiso 1 1 calc R
H58C H 0.0871 0.4389 0.2572 0.079 Uiso 1 1 calc R
C59 C 0.39064(16) 0.1635(3) 0.23154(19) 0.0507(11) Uani 1 1 d .
H59A H 0.4000 0.1632 0.2769 0.076 Uiso 1 1 calc R
H59B H 0.3983 0.2271 0.2153 0.076 Uiso 1 1 calc R
H59C H 0.4169 0.1170 0.2129 0.076 Uiso 1 1 calc R
C60 C 0.31502(18) 0.0433(3) 0.24067(19) 0.0542(11) Uani 1 1 d .
H60A H 0.3441 -0.0019 0.2250 0.081 Uiso 1 1 calc R
H60B H 0.2729 0.0230 0.2274 0.081 Uiso 1 1 calc R
H60C H 0.3210 0.0451 0.2863 0.081 Uiso 1 1 calc R
C61 C 0.31252(18) 0.1330(3) 0.14688(17) 0.0468(10) Uani 1 1 d .
H61A H 0.2745 0.0954 0.1367 0.056 Uiso 1 1 calc R
H61B H 0.3467 0.0988 0.1295 0.056 Uiso 1 1 calc R
C62 C 0.30462(18) 0.2310(3) 0.11523(17) 0.0600(13) Uani 1 1 d .
H62A H 0.3398 0.2721 0.1301 0.072 Uiso 1 1 calc R
H62B H 0.3051 0.2230 0.0696 0.072 Uiso 1 1 calc R
C63 C 0.2518(2) 0.3780(3) 0.10796(18) 0.0659(14) Uani 1 1 d .
H63A H 0.2548 0.3801 0.0629 0.099 Uiso 1 1 calc R
H63B H 0.2885 0.4070 0.1298 0.099 Uiso 1 1 calc R
H63C H 0.2152 0.4132 0.1178 0.099 Uiso 1 1 calc R
C64 C 0.19410(18) 0.2362(3) 0.09256(16) 0.0506(11) Uani 1 1 d .
H64A H 0.1980 0.2442 0.0479 0.076 Uiso 1 1 calc R
H64B H 0.1565 0.2678 0.1033 0.076 Uiso 1 1 calc R
H64C H 0.1920 0.1682 0.1023 0.076 Uiso 1 1 calc R

loop_
_atom_site_aniso_label
_atom_site_aniso_U_11
_atom_site_aniso_U_22
_atom_site_aniso_U_33
_atom_site_aniso_U_23
_atom_site_aniso_U_13
_atom_site_aniso_U_12
Ga1 0.0231(2) 0.0271(2) 0.01825(18) 0.00041(15) 0.00004(13) -0.00651(15)
Ca1 0.0231(3) 0.0308(4) 0.0192(3) -0.0015(3) 0.0006(2) -0.0066(3)
N1 0.0271(15) 0.0299(16) 0.0188(13) 0.0007(12) -0.0007(11) -0.0087(12)
C1 0.0303(18) 0.028(2) 0.0252(17) 0.0002(15) -0.0005(14) -0.0097(15)
Ga2 0.0230(2) 0.0285(2) 0.02214(19) 0.00056(15) -0.00086(14) -0.00688(15)
N2 0.0287(15) 0.0227(16) 0.0192(13) 0.0000(11) 0.0001(11) -0.0044(12)
C2 0.0312(19) 0.031(2) 0.0225(16) -0.0021(15) -0.0013(13) -0.0120(15)
N3 0.0263(15) 0.0299(17) 0.0248(14) 0.0022(12) -0.0007(11) -0.0085(12)
C3 0.0338(19) 0.035(2) 0.0225(17) 0.0068(15) -0.0040(14) -0.0179(16)
N4 0.0264(15) 0.0285(16) 0.0227(13) 0.0021(12) -0.0008(11) -0.0053(12)
C4 0.038(2) 0.054(3) 0.0322(19) 0.0128(18) -0.0068(16) -0.0218(19)
N5 0.0397(18) 0.052(2) 0.0233(14) -0.0011(14) -0.0015(13) -0.0203(15)
C5 0.066(3) 0.075(3) 0.038(2) 0.026(2) -0.019(2) -0.030(3)
N6 0.0317(17) 0.040(2) 0.0470(18) -0.0069(15) 0.0088(14) -0.0049(14)
C6 0.093(4) 0.091(4) 0.019(2) 0.003(2) 0.004(2) -0.047(3)
N7 0.0273(16) 0.042(2) 0.0504(19) -0.0039(16) 0.0028(14) -0.0004(14)
C7 0.081(3) 0.053(3) 0.028(2) -0.0114(19) 0.015(2) -0.033(2)
N8 0.0318(16) 0.0429(19) 0.0239(14) 0.0040(13) -0.0020(12) -0.0146(14)
C8 0.052(2) 0.036(2) 0.0229(17) -0.0051(16) 0.0116(16) -0.0246(18)
C9 0.030(2) 0.065(3) 0.058(3) 0.026(2) -0.0091(18) -0.001(2)
C10 0.041(3) 0.094(4) 0.108(4) 0.048(3) -0.027(3) -0.005(3)
C11 0.049(3) 0.069(3) 0.082(3) -0.001(3) 0.008(2) 0.008(2)
C12 0.047(2) 0.037(2) 0.039(2) -0.0077(17) 0.0185(18) -0.0059(18)
C13 0.062(3) 0.057(3) 0.098(4) -0.006(3) 0.043(3) -0.009(2)
C14 0.056(3) 0.040(3) 0.064(3) -0.008(2) 0.011(2) -0.009(2)
C15 0.0221(16) 0.0262(19) 0.0165(15) -0.0018(13) 0.0003(12) -0.0067(14)
C16 0.0277(18) 0.026(2) 0.0274(17) -0.0011(15) -0.0004(14) -0.0017(15)
C17 0.037(2) 0.036(2) 0.0221(16) -0.0074(16) 0.0066(14) -0.0014(16)
C18 0.0339(19) 0.037(2) 0.0174(15) 0.0038(15) 0.0011(13) 0.0017(16)
C19 0.0279(18) 0.031(2) 0.0246(16) 0.0023(15) -0.0018(13) 0.0016(15)
C20 0.0178(16) 0.033(2) 0.0235(16) -0.0008(15) 0.0003(12) 0.0000(14)
C21 0.044(2) 0.032(2) 0.0266(18) -0.0032(15) 0.0000(15) 0.0057(17)
C22 0.056(3) 0.043(3) 0.073(3) -0.016(2) -0.027(2) 0.016(2)
C23 0.039(2) 0.034(2) 0.049(2) -0.0086(18) -0.0082(17) 0.0063(17)
C24 0.0308(19) 0.037(2) 0.0253(17) -0.0040(16) -0.0007(14) 0.0061(16)
C25 0.049(2) 0.040(2) 0.036(2) -0.0065(18) -0.0033(17) 0.0155(19)
C26 0.042(2) 0.059(3) 0.0314(19) -0.0047(19) 0.0130(17) 0.0071(19)
C27 0.037(2) 0.034(2) 0.0282(18) -0.0003(16) -0.0036(15) -0.0152(17)
C28 0.041(2) 0.036(2) 0.036(2) 0.0030(17) -0.0023(16) -0.0168(17)
C29 0.0215(17) 0.029(2) 0.0230(16) -0.0012(14) -0.0021(13) -0.0072(14)
C30 0.0240(17) 0.029(2) 0.0266(17) -0.0041(15) -0.0048(13) -0.0003(15)
C31 0.036(2) 0.038(2) 0.0342(19) 0.0033(17) -0.0057(16) 0.0050(17)
C32 0.045(2) 0.053(3) 0.0215(17) 0.0020(17) -0.0001(15) -0.0004(19)
C33 0.042(2) 0.043(2) 0.0273(18) -0.0081(17) 0.0042(16) 0.0027(18)
C34 0.0319(19) 0.028(2) 0.0297(18) -0.0034(15) 0.0009(14) -0.0019(15)
C35 0.036(2) 0.045(2) 0.0330(19) -0.0088(17) -0.0066(16) 0.0086(18)
C36 0.043(2) 0.077(3) 0.057(3) -0.019(2) 0.015(2) 0.003(2)
C37 0.061(3) 0.049(3) 0.049(2) -0.009(2) -0.009(2) 0.028(2)
C38 0.046(2) 0.032(2) 0.038(2) 0.0016(17) 0.0044(17) 0.0030(17)
C39 0.049(3) 0.035(3) 0.095(3) -0.004(2) 0.003(2) 0.003(2)
C40 0.038(2) 0.052(3) 0.080(3) -0.008(2) 0.005(2) 0.004(2)
C41 0.0318(19) 0.035(2) 0.0289(18) 0.0056(16) -0.0015(15) -0.0168(16)
C42 0.032(2) 0.060(3) 0.047(2) 0.025(2) -0.0097(17) -0.0161(19)
C43 0.040(3) 0.104(4) 0.056(3) 0.045(3) -0.014(2) -0.020(3)
C44 0.075(4) 0.113(4) 0.032(2) 0.022(3) -0.013(2) -0.042(3)
C45 0.081(3) 0.065(3) 0.033(2) -0.008(2) 0.013(2) -0.031(3)
C46 0.059(3) 0.035(2) 0.0307(19) -0.0035(17) 0.0070(18) -0.0180(19)
C47 0.023(2) 0.068(3) 0.077(3) 0.040(3) 0.003(2) 0.002(2)
C48 0.036(3) 0.098(4) 0.087(3) 0.013(3) 0.001(2) 0.002(3)
C49 0.034(3) 0.064(3) 0.147(5) 0.037(3) -0.018(3) 0.000(2)
C50 0.089(3) 0.033(2) 0.047(2) -0.004(2) 0.032(2) 0.011(2)
C51 0.101(4) 0.055(3) 0.096(4) -0.001(3) -0.047(3) 0.000(3)
C52 0.074(3) 0.056(3) 0.153(4) -0.027(3) 0.039(3) -0.010(3)
C53 0.056(3) 0.074(3) 0.038(2) 0.018(2) -0.0127(19) -0.028(2)
C54 0.069(3) 0.070(3) 0.0252(19) 0.004(2) 0.0004(19) -0.038(2)
C55 0.071(3) 0.056(3) 0.037(2) -0.016(2) 0.015(2) -0.021(2)
C56 0.052(3) 0.047(3) 0.050(2) -0.015(2) 0.020(2) -0.015(2)
C57 0.049(3) 0.033(2) 0.079(3) 0.000(2) 0.020(2) -0.0004(19)
C58 0.035(2) 0.054(3) 0.068(3) -0.008(2) 0.003(2) 0.001(2)
C59 0.027(2) 0.057(3) 0.067(3) -0.017(2) -0.0013(19) 0.0050(19)
C60 0.043(2) 0.053(3) 0.067(3) 0.004(2) 0.010(2) 0.013(2)
C61 0.050(3) 0.052(3) 0.040(2) -0.011(2) 0.0117(19) -0.003(2)
C62 0.045(3) 0.102(4) 0.034(2) -0.007(2) 0.0131(19) -0.011(2)
C63 0.079(3) 0.075(3) 0.041(2) 0.017(2) -0.011(2) -0.039(3)
C64 0.047(2) 0.074(3) 0.0288(19) 0.008(2) -0.0048(17) -0.028(2)

loop_
_atom_type_symbol
_atom_type_description
_atom_type_scat_dispersion_real
_atom_type_scat_dispersion_imag
_atom_type_scat_source
C C 0.0033 0.0016 'International Tables Vol C Tables 4.2.6.8 and 6.1.1.4'
H H 0.0000 0.0000 'International Tables Vol C Tables 4.2.6.8 and 6.1.1.4'
N N 0.0061 0.0033 'International Tables Vol C Tables 4.2.6.8 and 6.1.1.4'
Ca Ca 0.2262 0.3064 'International Tables Vol C Tables 4.2.6.8 and 6.1.1.4'
Ga Ga 0.2307 1.6083 'International Tables Vol C Tables 4.2.6.8 and 6.1.1.4'

loop_
_geom_angle_atom_site_label_1
_geom_angle_atom_site_label_2
_geom_angle_atom_site_label_3
_geom_angle
N1 Ga1 N2 83.44(10)
N1 Ga1 Ca1 137.11(8)
N2 Ga1 Ca1 139.14(7)
N5 Ca1 N8 177.63(9)
N5 Ca1 N7 106.13(10)
N8 Ca1 N7 74.84(10)
N5 Ca1 N6 74.34(10)
N8 Ca1 N6 104.50(10)
N7 Ca1 N6 174.85(9)
N5 Ca1 Ga2 87.82(7)
N8 Ca1 Ga2 90.03(7)
N7 Ca1 Ga2 89.90(7)
N6 Ca1 Ga2 84.99(7)
N5 Ca1 Ga1 91.52(7)
N8 Ca1 Ga1 90.63(7)
N7 Ca1 Ga1 89.93(7)
N6 Ca1 Ga1 95.20(7)
Ga2 Ca1 Ga1 179.24(2)
C1 N1 C3 117.2(2)
C1 N1 Ga1 111.99(19)
C3 N1 Ga1 130.2(2)
C2 C1 N1 116.9(3)
N3 Ga2 N4 83.58(10)
N3 Ga2 Ca1 137.13(7)
N4 Ga2 Ca1 138.14(8)
C2 N2 C15 117.2(2)
C2 N2 Ga1 111.91(19)
C15 N2 Ga1 130.86(19)
C1 C2 N2 115.7(3)
C27 N3 C29 116.5(3)
C27 N3 Ga2 111.9(2)
C29 N3 Ga2 131.5(2)
C4 C3 C8 121.0(3)
C4 C3 N1 119.4(3)
C8 C3 N1 119.5(3)
C28 N4 C41 118.3(3)
C28 N4 Ga2 111.7(2)
C41 N4 Ga2 129.9(2)
C3 C4 C5 118.2(4)
C3 C4 C9 120.9(3)
C5 C4 C9 120.9(4)
C53 N5 C54 110.3(3)
C53 N5 C55 107.7(3)
C54 N5 C55 109.5(3)
C53 N5 Ca1 111.8(2)
C54 N5 Ca1 114.3(2)
C55 N5 Ca1 102.8(2)
C6 C5 C4 120.7(4)
C57 N6 C58 107.4(3)
C57 N6 C56 109.5(3)
C58 N6 C56 109.1(3)
C57 N6 Ca1 117.0(2)
C58 N6 Ca1 109.9(2)
C56 N6 Ca1 103.8(2)
C5 C6 C7 120.9(4)
C60 N7 C59 108.5(3)
C60 N7 C61 107.5(3)
C59 N7 C61 109.3(3)
C60 N7 Ca1 113.2(2)
C59 N7 Ca1 115.1(2)
C61 N7 Ca1 102.8(2)
C6 C7 C8 121.4(4)
C64 N8 C62 111.8(3)
C64 N8 C63 107.9(3)
C62 N8 C63 106.6(3)
C64 N8 Ca1 114.77(19)
C62 N8 Ca1 103.3(2)
C63 N8 Ca1 112.2(2)
C7 C8 C3 117.8(4)
C7 C8 C12 121.4(3)
C3 C8 C12 120.9(3)
C4 C9 C11 111.8(3)
C4 C9 C10 115.1(4)
C11 C9 C10 110.3(4)
C8 C12 C14 110.6(3)
C8 C12 C13 114.2(3)
C14 C12 C13 108.5(3)
C16 C15 C20 120.2(3)
C16 C15 N2 120.6(3)
C20 C15 N2 119.2(3)
C17 C16 C15 118.4(3)
C17 C16 C21 120.5(3)
C15 C16 C21 121.0(3)
C18 C17 C16 121.5(3)
C17 C18 C19 119.8(3)
C18 C19 C20 121.3(3)
C19 C20 C15 118.6(3)
C19 C20 C24 121.1(3)
C15 C20 C24 120.3(3)
C22 C21 C16 109.7(3)
C22 C21 C23 111.0(3)
C16 C21 C23 114.3(3)
C20 C24 C25 114.3(3)
C20 C24 C26 111.1(3)
C25 C24 C26 110.3(3)
C28 C27 N3 116.1(3)
C27 C28 N4 116.7(3)
C34 C29 C30 120.9(3)
C34 C29 N3 119.9(3)
C30 C29 N3 119.2(3)
C31 C30 C29 118.3(3)
C31 C30 C35 120.8(3)
C29 C30 C35 120.9(3)
C32 C31 C30 121.3(3)
C33 C32 C31 120.1(3)
C32 C33 C34 121.0(3)
C33 C34 C29 118.2(3)
C33 C34 C38 119.7(3)
C29 C34 C38 122.0(3)
C30 C35 C37 114.3(3)
C30 C35 C36 111.8(3)
C37 C35 C36 109.7(3)
C39 C38 C34 109.5(3)
C39 C38 C40 108.5(3)
C34 C38 C40 113.7(3)
C42 C41 C46 121.0(3)
C42 C41 N4 120.1(3)
C46 C41 N4 118.9(3)
C41 C42 C43 118.0(4)
C41 C42 C47 121.0(3)
C43 C42 C47 121.0(4)
C44 C43 C42 121.3(4)
C45 C44 C43 120.7(4)
C44 C45 C46 120.6(4)
C41 C46 C45 118.3(4)
C41 C46 C50 121.6(3)
C45 C46 C50 120.1(4)
C42 C47 C49 114.5(4)
C42 C47 C48 111.9(3)
C49 C47 C48 108.8(4)
C51 C50 C46 112.4(3)
C51 C50 C52 109.7(4)
C46 C50 C52 112.4(4)
C56 C55 N5 113.6(3)
N6 C56 C55 114.3(3)
N7 C61 C62 113.7(3)
N8 C62 C61 112.4(3)

loop_
_geom_bond_atom_site_label_1
_geom_bond_atom_site_label_2
_geom_bond_distance
Ga1 N1 1.935(2)
Ga1 N2 1.942(3)
Ga1 Ca1 3.2568(8)
Ca1 N5 2.552(3)
Ca1 N8 2.562(3)
Ca1 N7 2.582(3)
Ca1 N6 2.601(3)
Ca1 Ga2 3.1983(8)
N1 C1 1.389(4)
N1 C3 1.425(4)
C1 C2 1.343(4)
Ga2 N3 1.934(3)
Ga2 N4 1.936(2)
N2 C2 1.401(4)
N2 C15 1.420(4)
N3 C27 1.387(4)
N3 C29 1.433(4)
C3 C4 1.393(5)
C3 C8 1.412(5)
N4 C28 1.384(4)
N4 C41 1.420(4)
C4 C5 1.415(5)
C4 C9 1.515(5)
N5 C53 1.447(5)
N5 C54 1.450(4)
N5 C55 1.506(5)
C5 C6 1.354(6)
N6 C57 1.469(4)
N6 C58 1.475(5)
N6 C56 1.478(5)
C6 C7 1.366(6)
N7 C60 1.462(5)
N7 C59 1.474(4)
N7 C61 1.486(5)
C7 C8 1.394(5)
N8 C64 1.447(4)
N8 C62 1.472(5)
N8 C63 1.476(5)
C8 C12 1.517(5)
C9 C11 1.518(6)
C9 C10 1.534(5)
C12 C14 1.526(5)
C12 C13 1.529(5)
C15 C16 1.409(4)
C15 C20 1.416(4)
C16 C17 1.398(4)
C16 C21 1.516(5)
C17 C18 1.372(4)
C18 C19 1.384(4)
C19 C20 1.389(4)
C20 C24 1.524(4)
C21 C22 1.505(5)
C21 C23 1.524(4)
C24 C25 1.527(5)
C24 C26 1.536(4)
C27 C28 1.347(4)
C29 C34 1.405(4)
C29 C30 1.407(4)
C30 C31 1.385(4)
C30 C35 1.510(4)
C31 C32 1.380(5)
C32 C33 1.372(5)
C33 C34 1.398(4)
C34 C38 1.529(5)
C35 C37 1.513(5)
C35 C36 1.527(5)
C38 C39 1.523(5)
C38 C40 1.534(5)
C41 C42 1.398(5)
C41 C46 1.404(5)
C42 C43 1.407(5)
C42 C47 1.501(6)
C43 C44 1.372(6)
C44 C45 1.358(6)
C45 C46 1.418(5)
C46 C50 1.510(6)
C47 C49 1.519(5)
C47 C48 1.542(6)
C50 C51 1.478(6)
C50 C52 1.517(5)
C55 C56 1.492(6)
C61 C62 1.539(6)
